data_7034365
loop_
_publ_author_name
'Zhang, Yan-Ping'
'Li, Wei-Wei'
'Li, Bai-Xiang'
'Mu, Hong-Liang'
'Li, Yue-Sheng'

_publ_section_title
;
 Well-defined phosphino-phenolate neutral nickel(ii) catalysts for
 efficient (co)polymerization of norbornene and ethylene.
;
_journal_issue 16
_journal_name_full 'Dalton transactions (Cambridge, England : 2003)'
_journal_page_first 7382
_journal_page_last 7394
_journal_paper_doi 10.1039/c5dt00074b
_journal_volume 44
_journal_year 2015
_chemical_formula_sum 'C30 H21 F5 N Ni O P'
_chemical_formula_weight 596.16
_chemical_name_systematic (6-pentafluorophenyl-2-(diphenylphosphanyl)phenolato-O,P)-methyl-pyridine-nickel
_space_group_IT_number 14
_symmetry_cell_setting monoclinic
_symmetry_space_group_name_Hall '-P 2yn'
_symmetry_space_group_name_H-M 'P 1 21/n 1'
_atom_sites_solution_hydrogens geom
_atom_sites_solution_primary direct
_atom_sites_solution_secondary difmap
_audit_creation_method SHELXL-97
_audit_update_record
;
2015-01-06 deposited with the CCDC.
2015-03-11 downloaded from the CCDC.
;
_cell_angle_alpha 90.00
_cell_angle_beta 111.474(2)
_cell_angle_gamma 90.00
_cell_formula_units_Z 4
_cell_length_a 14.0396(13)
_cell_length_b 13.6829(13)
_cell_length_c 14.8362(14)
_cell_measurement_temperature 185(2)
_cell_volume 2652.2(4)
_computing_structure_refinement 'SHELXL-97 (Sheldrick, 1997)'
_computing_structure_solution 'SHELXS-97 (Sheldrick, 1990)'
_diffrn_ambient_temperature 185(2)
_diffrn_measured_fraction_theta_full 0.995
_diffrn_measured_fraction_theta_max 0.995
_diffrn_radiation_monochromator graphite
_diffrn_radiation_source 'fine-focus sealed tube'
_diffrn_radiation_type MoK\a
_diffrn_radiation_wavelength 0.71073
_diffrn_reflns_av_R_equivalents 0.0303
_diffrn_reflns_av_sigmaI/netI 0.0392
_diffrn_reflns_limit_h_max 17
_diffrn_reflns_limit_h_min -17
_diffrn_reflns_limit_k_max 16
_diffrn_reflns_limit_k_min -9
_diffrn_reflns_limit_l_max 18
_diffrn_reflns_limit_l_min -17
_diffrn_reflns_number 13917
_diffrn_reflns_theta_full 26.03
_diffrn_reflns_theta_max 26.03
_diffrn_reflns_theta_min 1.71
_exptl_absorpt_coefficient_mu 0.852
_exptl_absorpt_correction_T_max 0.7964
_exptl_absorpt_correction_T_min 0.7056
_exptl_absorpt_correction_type multi-scan
_exptl_absorpt_process_details SADABS
_exptl_crystal_colour brown
_exptl_crystal_density_diffrn 1.493
_exptl_crystal_density_method 'not measured'
_exptl_crystal_description block
_exptl_crystal_F_000 1216
_exptl_crystal_size_max 0.44
_exptl_crystal_size_mid 0.37
_exptl_crystal_size_min 0.28
_refine_diff_density_max 0.761
_refine_diff_density_min -0.384
_refine_diff_density_rms 0.074
_refine_ls_extinction_method none
_refine_ls_goodness_of_fit_ref 1.054
_refine_ls_hydrogen_treatment constr
_refine_ls_matrix_type full
_refine_ls_number_parameters 352
_refine_ls_number_reflns 5207
_refine_ls_number_restraints 0
_refine_ls_restrained_S_all 1.054
_refine_ls_R_factor_all 0.0686
_refine_ls_R_factor_gt 0.0527
_refine_ls_shift/su_max 0.001
_refine_ls_shift/su_mean 0.000
_refine_ls_structure_factor_coef Fsqd
_refine_ls_weighting_details 'calc w=1/[\s^2^(Fo^2^)+(0.0798P)^2^+1.0903P] where P=(Fo^2^+2Fc^2^)/3'
_refine_ls_weighting_scheme calc
_refine_ls_wR_factor_gt 0.1365
_refine_ls_wR_factor_ref 0.1484
_reflns_number_gt 4058
_reflns_number_total 5207
_reflns_threshold_expression >2sigma(I)
_cod_data_source_file c5dt00074b2.cif
_cod_data_source_block ni503
_cod_depositor_comments
;
The following automatic conversions were performed:

'_symmetry_cell_setting' value 'Monoclinic' changed to 'monoclinic'
according to
/usr/data/users/saulius/crontab/automatic-downloads/rss-feeds/RSC/lib/dictionaries/cif_core.dic
dictionary named 'cif_core.dic' version 2.4.2 from 2011-04-26.

'_exptl_absorpt_correction_type' value 'Multi-scan' changed to
'multi-scan' according to
/usr/data/users/saulius/crontab/automatic-downloads/rss-feeds/RSC/lib/dictionaries/cif_core.dic
dictionary named 'cif_core.dic' version 2.4.2 from 2011-04-26.

Automatic conversion script
Id: cif_fix_values 3105 2015-03-04 15:46:00Z robertas 

 Adding full bibliography for 7034364--7034369.cif.
;
_cod_original_sg_symbol_H-M P21/n
_cod_database_code 7034365

loop_
_symmetry_equiv_pos_as_xyz
'x, y, z'
'-x+1/2, y+1/2, -z+1/2'
'-x, -y, -z'
'x-1/2, -y-1/2, z-1/2'

loop_
_atom_site_label
_atom_site_type_symbol
_atom_site_fract_x
_atom_site_fract_y
_atom_site_fract_z
_atom_site_U_iso_or_equiv
_atom_site_adp_type
_atom_site_occupancy
_atom_site_symmetry_multiplicity
_atom_site_calc_flag
_atom_site_refinement_flags
Ni1 Ni 1.05391(3) 0.47195(3) 0.18709(3) 0.04203(16) Uani 1 1 d .
P1 P 0.99541(6) 0.36207(6) 0.25278(6) 0.0395(2) Uani 1 1 d .
O1 O 0.91728(16) 0.52433(15) 0.13353(15) 0.0382(5) Uani 1 1 d .
F5 F 0.85041(15) 0.71413(14) 0.16986(13) 0.0507(5) Uani 1 1 d .
F1 F 0.59151(16) 0.52426(16) -0.05496(16) 0.0636(6) Uani 1 1 d .
N1 N 1.0998(2) 0.5777(2) 0.12521(19) 0.0450(7) Uani 1 1 d .
F4 F 0.8124(2) 0.85821(16) 0.03975(18) 0.0822(8) Uani 1 1 d .
C6 C 0.7479(2) 0.5307(2) 0.1328(2) 0.0374(7) Uani 1 1 d .
F2 F 0.55250(18) 0.6705(2) -0.18383(16) 0.0799(8) Uani 1 1 d .
C2 C 0.8667(2) 0.4071(2) 0.2253(2) 0.0372(7) Uani 1 1 d .
C12 C 0.7774(3) 0.7001(2) 0.0819(2) 0.0428(8) Uani 1 1 d .
C4 C 0.6987(3) 0.4156(3) 0.2316(2) 0.0467(8) Uani 1 1 d .
H4A H 0.6488 0.3921 0.2556 0.056 Uiso 1 1 calc R
C1 C 0.8475(2) 0.4887(2) 0.1633(2) 0.0365(7) Uani 1 1 d .
C7 C 0.7236(2) 0.6131(2) 0.0629(2) 0.0387(7) Uani 1 1 d .
C9 C 0.6268(3) 0.6808(3) -0.0961(3) 0.0560(9) Uani 1 1 d .
C5 C 0.6759(3) 0.4939(3) 0.1671(3) 0.0447(8) Uani 1 1 d .
H5A H 0.6097 0.5225 0.1464 0.054 Uiso 1 1 calc R
C3 C 0.7936(3) 0.3725(2) 0.2603(2) 0.0425(8) Uani 1 1 d .
H3A H 0.8093 0.3189 0.3041 0.051 Uiso 1 1 calc R
F3 F 0.6637(2) 0.8387(2) -0.13736(19) 0.0946(9) Uani 1 1 d .
C13 C 0.9893(3) 0.2393(3) 0.2038(3) 0.0494(9) Uani 1 1 d .
C8 C 0.6472(2) 0.6061(3) -0.0290(2) 0.0465(8) Uani 1 1 d .
C19 C 1.0470(2) 0.3456(3) 0.3838(2) 0.0469(8) Uani 1 1 d .
C18 C 0.9026(3) 0.1821(3) 0.1777(3) 0.0613(10) Uani 1 1 d .
H18A H 0.8430 0.2069 0.1856 0.074 Uiso 1 1 calc R
C25 C 1.0704(3) 0.6687(3) 0.1363(3) 0.0533(9) Uani 1 1 d .
H25A H 1.0235 0.6775 0.1683 0.064 Uiso 1 1 calc R
C10 C 0.6826(3) 0.7651(3) -0.0731(3) 0.0610(10) Uani 1 1 d .
C29 C 1.1633(3) 0.5676(3) 0.0769(3) 0.0601(10) Uani 1 1 d .
H29A H 1.1837 0.5036 0.0667 0.072 Uiso 1 1 calc R
C11 C 0.7589(3) 0.7752(3) 0.0164(3) 0.0555(9) Uani 1 1 d .
C14 C 1.0733(4) 0.2035(4) 0.1853(5) 0.104(2) Uani 1 1 d .
H14A H 1.1325 0.2431 0.1990 0.125 Uiso 1 1 calc R
C28 C 1.2004(4) 0.6458(4) 0.0411(3) 0.0751(14) Uani 1 1 d .
H28A H 1.2444 0.6355 0.0062 0.090 Uiso 1 1 calc R
C26 C 1.1058(3) 0.7499(3) 0.1032(3) 0.0644(11) Uani 1 1 d .
H26A H 1.0837 0.8134 0.1126 0.077 Uiso 1 1 calc R
C24 C 1.0476(3) 0.2557(4) 0.4272(3) 0.0650(11) Uani 1 1 d .
H24A H 1.0243 0.1991 0.3882 0.078 Uiso 1 1 calc R
C27 C 1.1734(3) 0.7380(4) 0.0565(3) 0.0700(12) Uani 1 1 d .
H27A H 1.2008 0.7932 0.0354 0.084 Uiso 1 1 calc R
C20 C 1.0820(3) 0.4280(4) 0.4399(3) 0.0727(12) Uani 1 1 d .
H20A H 1.0842 0.4895 0.4110 0.087 Uiso 1 1 calc R
C17 C 0.9006(4) 0.0891(3) 0.1401(3) 0.0731(12) Uani 1 1 d .
H17A H 0.8403 0.0505 0.1237 0.088 Uiso 1 1 calc R
C16 C 0.9850(5) 0.0528(3) 0.1266(4) 0.0941(17) Uani 1 1 d .
H16A H 0.9842 -0.0119 0.1031 0.113 Uiso 1 1 calc R
C22 C 1.1138(4) 0.3286(6) 0.5832(3) 0.096(2) Uani 1 1 d .
H22A H 1.1356 0.3231 0.6516 0.115 Uiso 1 1 calc R
C23 C 1.0817(3) 0.2479(5) 0.5265(3) 0.0855(16) Uani 1 1 d .
H23A H 1.0830 0.1858 0.5556 0.103 Uiso 1 1 calc R
C15 C 1.0714(5) 0.1098(5) 0.1468(6) 0.128(3) Uani 1 1 d .
H15A H 1.1291 0.0857 0.1347 0.153 Uiso 1 1 calc R
C21 C 1.1144(4) 0.4181(5) 0.5413(4) 0.1006(19) Uani 1 1 d .
H21A H 1.1371 0.4741 0.5813 0.121 Uiso 1 1 calc R
C30 C 1.1928(3) 0.4258(4) 0.2501(4) 0.0830(15) Uani 1 1 d .
H30A H 1.2393 0.4670 0.2309 0.125 Uiso 1 1 calc R
H30B H 1.1976 0.3581 0.2307 0.125 Uiso 1 1 calc R
H30C H 1.2117 0.4290 0.3205 0.125 Uiso 1 1 calc R

loop_
_atom_site_aniso_label
_atom_site_aniso_U_11
_atom_site_aniso_U_22
_atom_site_aniso_U_33
_atom_site_aniso_U_23
_atom_site_aniso_U_13
_atom_site_aniso_U_12
Ni1 0.0390(3) 0.0388(3) 0.0484(3) 0.00404(19) 0.0162(2) 0.00311(18)
P1 0.0384(4) 0.0331(4) 0.0416(5) 0.0026(4) 0.0081(4) 0.0014(4)
O1 0.0361(11) 0.0339(12) 0.0430(12) 0.0040(9) 0.0127(10) -0.0005(9)
F5 0.0628(12) 0.0367(10) 0.0443(10) -0.0096(8) 0.0097(9) -0.0027(9)
F1 0.0476(12) 0.0641(15) 0.0613(13) 0.0013(11) -0.0012(10) -0.0136(11)
N1 0.0458(16) 0.0481(17) 0.0407(15) -0.0022(13) 0.0154(12) -0.0049(13)
F4 0.125(2) 0.0404(12) 0.0717(15) 0.0027(11) 0.0250(15) -0.0217(14)
C6 0.0373(16) 0.0315(16) 0.0383(16) -0.0035(13) 0.0078(13) -0.0016(13)
F2 0.0642(15) 0.098(2) 0.0531(13) 0.0170(13) -0.0077(11) -0.0009(14)
C2 0.0366(16) 0.0341(16) 0.0380(16) -0.0009(14) 0.0100(13) -0.0014(13)
C12 0.0496(19) 0.0362(17) 0.0395(17) -0.0034(14) 0.0128(15) 0.0051(15)
C4 0.0474(19) 0.0428(19) 0.0531(19) 0.0000(16) 0.0219(16) -0.0088(16)
C1 0.0398(17) 0.0302(16) 0.0345(15) -0.0055(13) 0.0079(13) -0.0044(13)
C7 0.0357(16) 0.0373(17) 0.0420(17) -0.0006(14) 0.0128(14) 0.0055(14)
C9 0.051(2) 0.063(2) 0.045(2) 0.0075(18) 0.0073(17) 0.0061(19)
C5 0.0362(17) 0.0430(18) 0.0507(19) -0.0052(16) 0.0110(15) 0.0001(15)
C3 0.0456(18) 0.0377(17) 0.0430(17) -0.0006(14) 0.0148(15) -0.0059(15)
F3 0.129(2) 0.0714(17) 0.0661(16) 0.0312(14) 0.0156(16) 0.0038(16)
C13 0.053(2) 0.0377(19) 0.050(2) 0.0031(16) 0.0107(16) 0.0081(16)
C8 0.0384(17) 0.045(2) 0.0511(19) 0.0006(16) 0.0106(15) 0.0011(15)
C19 0.0374(17) 0.056(2) 0.0417(18) 0.0013(16) 0.0080(15) 0.0036(16)
C18 0.071(3) 0.044(2) 0.075(3) -0.007(2) 0.033(2) -0.010(2)
C25 0.054(2) 0.048(2) 0.058(2) -0.0009(18) 0.0197(18) -0.0029(18)
C10 0.075(3) 0.049(2) 0.054(2) 0.0162(19) 0.018(2) 0.014(2)
C29 0.069(3) 0.059(2) 0.063(2) -0.016(2) 0.038(2) -0.012(2)
C11 0.073(3) 0.0380(19) 0.054(2) -0.0002(17) 0.022(2) -0.0027(18)
C14 0.067(3) 0.075(4) 0.163(6) -0.047(4) 0.034(3) 0.002(3)
C28 0.097(3) 0.083(3) 0.062(3) -0.023(2) 0.049(3) -0.037(3)
C26 0.071(3) 0.047(2) 0.070(3) 0.000(2) 0.020(2) -0.009(2)
C24 0.052(2) 0.080(3) 0.054(2) 0.023(2) 0.0098(18) -0.004(2)
C27 0.084(3) 0.076(3) 0.048(2) 0.002(2) 0.021(2) -0.031(3)
C20 0.080(3) 0.073(3) 0.048(2) -0.009(2) 0.003(2) 0.012(2)
C17 0.095(3) 0.046(2) 0.082(3) -0.009(2) 0.036(3) -0.015(2)
C16 0.106(4) 0.042(2) 0.122(5) -0.019(3) 0.029(4) 0.009(3)
C22 0.069(3) 0.168(6) 0.045(2) 0.018(3) 0.014(2) 0.042(4)
C23 0.064(3) 0.132(5) 0.058(3) 0.033(3) 0.019(2) 0.008(3)
C15 0.096(4) 0.084(4) 0.198(7) -0.052(5) 0.048(5) 0.021(4)
C21 0.090(4) 0.118(5) 0.068(3) -0.036(3) -0.002(3) 0.024(4)
C30 0.048(2) 0.081(3) 0.121(4) 0.029(3) 0.032(3) 0.013(2)

loop_
_atom_type_symbol
_atom_type_description
_atom_type_scat_dispersion_real
_atom_type_scat_dispersion_imag
_atom_type_scat_source
C C 0.0033 0.0016 'International Tables Vol C Tables 4.2.6.8 and 6.1.1.4'
H H 0.0000 0.0000 'International Tables Vol C Tables 4.2.6.8 and 6.1.1.4'
N N 0.0061 0.0033 'International Tables Vol C Tables 4.2.6.8 and 6.1.1.4'
O O 0.0106 0.0060 'International Tables Vol C Tables 4.2.6.8 and 6.1.1.4'
F F 0.0171 0.0103 'International Tables Vol C Tables 4.2.6.8 and 6.1.1.4'
P P 0.1023 0.0942 'International Tables Vol C Tables 4.2.6.8 and 6.1.1.4'
Ni Ni 0.3393 1.1124 'International Tables Vol C Tables 4.2.6.8 and 6.1.1.4'

loop_
_geom_angle_atom_site_label_1
_geom_angle_atom_site_label_2
_geom_angle_atom_site_label_3
_geom_angle
O1 Ni1 C30 175.34(18)
O1 Ni1 N1 88.88(10)
C30 Ni1 N1 91.22(16)
O1 Ni1 P1 87.62(7)
C30 Ni1 P1 92.19(15)
N1 Ni1 P1 176.38(9)
C2 P1 C13 109.09(16)
C2 P1 C19 104.86(15)
C13 P1 C19 104.70(17)
C2 P1 Ni1 100.30(11)
C13 P1 Ni1 116.22(12)
C19 P1 Ni1 120.65(12)
C1 O1 Ni1 118.57(19)
C29 N1 C25 117.2(3)
C29 N1 Ni1 125.2(3)
C25 N1 Ni1 117.6(2)
C5 C6 C1 120.1(3)
C5 C6 C7 121.5(3)
C1 C6 C7 118.4(3)
C3 C2 C1 121.5(3)
C3 C2 P1 127.8(3)
C1 C2 P1 110.7(2)
F5 C12 C11 117.3(3)
F5 C12 C7 119.1(3)
C11 C12 C7 123.6(3)
C3 C4 C5 119.7(3)
C3 C4 H4A 120.1
C5 C4 H4A 120.1
O1 C1 C2 121.9(3)
O1 C1 C6 120.8(3)
C2 C1 C6 117.2(3)
C12 C7 C8 115.2(3)
C12 C7 C6 122.9(3)
C8 C7 C6 121.9(3)
F2 C9 C10 120.1(3)
F2 C9 C8 120.2(4)
C10 C9 C8 119.7(3)
C6 C5 C4 121.2(3)
C6 C5 H5A 119.4
C4 C5 H5A 119.4
C4 C3 C2 120.1(3)
C4 C3 H3A 119.9
C2 C3 H3A 119.9
C18 C13 C14 118.0(4)
C18 C13 P1 123.0(3)
C14 C13 P1 118.9(3)
F1 C8 C9 117.7(3)
F1 C8 C7 119.9(3)
C9 C8 C7 122.4(3)
C20 C19 C24 120.3(4)
C20 C19 P1 117.1(3)
C24 C19 P1 122.5(3)
C13 C18 C17 121.4(4)
C13 C18 H18A 119.3
C17 C18 H18A 119.3
N1 C25 C26 122.5(4)
N1 C25 H25A 118.7
C26 C25 H25A 118.7
F3 C10 C9 120.6(4)
F3 C10 C11 119.4(4)
C9 C10 C11 119.9(3)
N1 C29 C28 123.0(4)
N1 C29 H29A 118.5
C28 C29 H29A 118.5
F4 C11 C12 120.7(3)
F4 C11 C10 120.1(3)
C12 C11 C10 119.2(3)
C13 C14 C15 120.8(5)
C13 C14 H14A 119.6
C15 C14 H14A 119.6
C27 C28 C29 119.2(4)
C27 C28 H28A 120.4
C29 C28 H28A 120.4
C27 C26 C25 119.3(4)
C27 C26 H26A 120.3
C25 C26 H26A 120.3
C23 C24 C19 120.4(5)
C23 C24 H24A 119.8
C19 C24 H24A 119.8
C28 C27 C26 118.7(4)
C28 C27 H27A 120.6
C26 C27 H27A 120.6
C19 C20 C21 118.0(5)
C19 C20 H20A 121.0
C21 C20 H20A 121.0
C16 C17 C18 120.1(5)
C16 C17 H17A 119.9
C18 C17 H17A 119.9
C17 C16 C15 120.3(5)
C17 C16 H16A 119.9
C15 C16 H16A 119.9
C23 C22 C21 119.9(5)
C23 C22 H22A 120.1
C21 C22 H22A 120.1
C22 C23 C24 120.4(5)
C22 C23 H23A 119.8
C24 C23 H23A 119.8
C16 C15 C14 119.3(5)
C16 C15 H15A 120.3
C14 C15 H15A 120.3
C22 C21 C20 121.0(5)
C22 C21 H21A 119.5
C20 C21 H21A 119.5
Ni1 C30 H30A 109.5
Ni1 C30 H30B 109.5
H30A C30 H30B 109.5
Ni1 C30 H30C 109.5
H30A C30 H30C 109.5
H30B C30 H30C 109.5

loop_
_geom_bond_atom_site_label_1
_geom_bond_atom_site_label_2
_geom_bond_distance
Ni1 O1 1.926(2)
Ni1 C30 1.933(4)
Ni1 N1 1.945(3)
Ni1 P1 2.1145(10)
P1 C2 1.809(3)
P1 C13 1.821(4)
P1 C19 1.823(3)
O1 C1 1.307(4)
F5 C12 1.346(4)
F1 C8 1.339(4)
N1 C29 1.340(4)
N1 C25 1.341(5)
F4 C11 1.336(4)
C6 C5 1.383(5)
C6 C1 1.424(4)
C6 C7 1.484(4)
F2 C9 1.344(4)
C2 C3 1.391(4)
C2 C1 1.409(4)
C12 C11 1.372(5)
C12 C7 1.382(5)
C4 C3 1.375(5)
C4 C5 1.393(5)
C4 H4A 0.9500
C7 C8 1.396(4)
C9 C10 1.366(6)
C9 C8 1.382(5)
C5 H5A 0.9500
C3 H3A 0.9500
F3 C10 1.345(4)
C13 C18 1.377(5)
C13 C14 1.394(6)
C19 C20 1.381(6)
C19 C24 1.387(5)
C18 C17 1.384(6)
C18 H18A 0.9500
C25 C26 1.379(5)
C25 H25A 0.9500
C10 C11 1.375(5)
C29 C28 1.379(6)
C29 H29A 0.9500
C14 C15 1.400(7)
C14 H14A 0.9500
C28 C27 1.360(7)
C28 H28A 0.9500
C26 C27 1.374(6)
C26 H26A 0.9500
C24 C23 1.376(6)
C24 H24A 0.9500
C27 H27A 0.9500
C20 C21 1.410(7)
C20 H20A 0.9500
C17 C16 1.366(7)
C17 H17A 0.9500
C16 C15 1.379(8)
C16 H16A 0.9500
C22 C23 1.361(8)
C22 C21 1.375(9)
C22 H22A 0.9500
C23 H23A 0.9500
C15 H15A 0.9500
C21 H21A 0.9500
C30 H30A 0.9800
C30 H30B 0.9800
C30 H30C 0.9800
